data_1565098
loop_
_publ_author_name
'Farias, Giliandro'
'Salla, Cristian A.M.'
'Murat , Aydemir'
'Sturm, Ludmilla'
'Dechambenoit, Pierre'
'Durola, Fabien'
'Souza, Bernardo'
'Bock, Harald'
'Monkman, Andrew P.'
'Bechtold, Ivan H.'

_publ_section_title
;
 Halogenation of a twisted non-polar \p-system as a tool to modulate
 phosphorescence at room temperature
;
_journal_name_full 'Chemical Science'
_journal_paper_doi 10.1039/D1SC04936D
_journal_year 2021
_chemical_formula_moiety 'C30 H21 Cl3'
_chemical_formula_sum 'C30 H21 Cl3'
_chemical_formula_weight 487.82
_space_group_crystal_system trigonal
_space_group_IT_number 148
_space_group_name_Hall '-R 3'
_space_group_name_H-M_alt 'R -3 :H'
_atom_sites_solution_hydrogens geom
_audit_creation_method SHELXL-2018/3
_audit_update_record
;
2021-04-30 deposited with the CCDC.	2021-10-28 downloaded from the CCDC.
;
_cell_angle_alpha 90
_cell_angle_beta 90
_cell_angle_gamma 120
_cell_formula_units_Z 6
_cell_length_a 21.1589(10)
_cell_length_b 21.1589(10)
_cell_length_c 8.6542(5)
_cell_measurement_reflns_used 9678
_cell_measurement_temperature 120(2)
_cell_measurement_theta_max 29.15
_cell_measurement_theta_min 2.60
_cell_volume 3355.4(3)
_computing_cell_refinement 'SAINT v8.34A (Bruker, 2013)'
_computing_data_collection 'Bruker APEX2'
_computing_data_reduction 'SAINT v8.34A (Bruker, 2013)'
_computing_structure_refinement 'SHELXL-2018/3 (Sheldrick, 2018)'
_computing_structure_solution 'Intrinsic Phasing (Bruker)'
_diffrn_ambient_temperature 120(2)
_diffrn_measured_fraction_theta_full 1.000
_diffrn_measured_fraction_theta_max 1.000
_diffrn_measurement_device_type 'Bruker APEX-II Quasar'
_diffrn_measurement_method 'phi and omega scans'
_diffrn_radiation_type MoK\a
_diffrn_radiation_wavelength 0.71073
_diffrn_reflns_av_R_equivalents 0.0207
_diffrn_reflns_av_unetI/netI 0.0059
_diffrn_reflns_Laue_measured_fraction_full 1.000
_diffrn_reflns_Laue_measured_fraction_max 1.000
_diffrn_reflns_limit_h_max 28
_diffrn_reflns_limit_h_min -28
_diffrn_reflns_limit_k_max 28
_diffrn_reflns_limit_k_min -28
_diffrn_reflns_limit_l_max 11
_diffrn_reflns_limit_l_min -11
_diffrn_reflns_number 47834
_diffrn_reflns_point_group_measured_fraction_full 1.000
_diffrn_reflns_point_group_measured_fraction_max 1.000
_diffrn_reflns_theta_full 25.242
_diffrn_reflns_theta_max 29.152
_diffrn_reflns_theta_min 1.925
_diffrn_source 'Incoatec microfocus sealed tube'
_exptl_absorpt_coefficient_mu 0.428
_exptl_absorpt_correction_T_max 0.7458
_exptl_absorpt_correction_T_min 0.7007
_exptl_absorpt_correction_type multi-scan
_exptl_absorpt_process_details SADABS
_exptl_crystal_colour colourless
_exptl_crystal_density_diffrn 1.448
_exptl_crystal_density_meas ?
_exptl_crystal_description plate
_exptl_crystal_F_000 1512
_exptl_crystal_size_max 0.280
_exptl_crystal_size_mid 0.120
_exptl_crystal_size_min 0.050
_refine_diff_density_max 0.419
_refine_diff_density_min -0.391
_refine_diff_density_rms 0.051
_refine_ls_extinction_method none
_refine_ls_goodness_of_fit_ref 1.090
_refine_ls_hydrogen_treatment riding
_refine_ls_matrix_type full
_refine_ls_number_parameters 100
_refine_ls_number_reflns 2016
_refine_ls_number_restraints 0
_refine_ls_restrained_S_all 1.090
_refine_ls_R_factor_all 0.0296
_refine_ls_R_factor_gt 0.0284
_refine_ls_shift/su_max 0.002
_refine_ls_shift/su_mean 0.000
_refine_ls_structure_factor_coef Fsqd
_refine_ls_weighting_details 'w=1/[\s^2^(Fo^2^)+(0.0345P)^2^+5.6571P] where P=(Fo^2^+2Fc^2^)/3'
_refine_ls_weighting_scheme calc
_refine_ls_wR_factor_gt 0.0766
_refine_ls_wR_factor_ref 0.0777
_reflns_Friedel_coverage 0.000
_reflns_number_gt 1927
_reflns_number_total 2016
_reflns_threshold_expression 'I > 2\s(I)'
_cod_data_source_file d1sc04936d4.cif
_cod_data_source_block shelx_CCDC1
_cod_depositor_comments
;
The following automatic conversions were performed:

data item '_exptl_crystal_density_meas' value 'not measured' was
changed to '?' -- the value is perceived as not measured.

Automatic conversion script
Id: cif_fix_values 7556 2019-12-06 15:28:31Z antanas 
;
_cod_original_cell_volume 3355.4(4)
_cod_database_code 1565098
_shelx_shelxl_version_number 2018/3
_shelx_space_group_comment
;
The symmetry employed for this shelxl refinement is uniquely defined
by the following loop, which should always be used as a source of
symmetry information in preference to the above space-group names.
They are only intended as comments.
;
_shelx_estimated_absorpt_t_min 0.890
_shelx_estimated_absorpt_t_max 0.979

loop_
_space_group_symop_operation_xyz
'x, y, z'
'-y, x-y, z'
'-x+y, -x, z'
'x+2/3, y+1/3, z+1/3'
'-y+2/3, x-y+1/3, z+1/3'
'-x+y+2/3, -x+1/3, z+1/3'
'x+1/3, y+2/3, z+2/3'
'-y+1/3, x-y+2/3, z+2/3'
'-x+y+1/3, -x+2/3, z+2/3'
'-x, -y, -z'
'y, -x+y, -z'
'x-y, x, -z'
'-x+2/3, -y+1/3, -z+1/3'
'y+2/3, -x+y+1/3, -z+1/3'
'x-y+2/3, x+1/3, -z+1/3'
'-x+1/3, -y+2/3, -z+2/3'
'y+1/3, -x+y+2/3, -z+2/3'
'x-y+1/3, x+2/3, -z+2/3'

loop_
_atom_site_label
_atom_site_type_symbol
_atom_site_fract_x
_atom_site_fract_y
_atom_site_fract_z
_atom_site_U_iso_or_equiv
_atom_site_adp_type
_atom_site_occupancy
_atom_site_site_symmetry_order
_atom_site_calc_flag
_atom_site_refinement_flags_posn
_atom_site_refinement_flags_adp
_atom_site_refinement_flags_occupancy
_atom_site_disorder_assembly
_atom_site_disorder_group
Cl1 Cl 0.66536(2) 0.77407(2) 0.18322(4) 0.02407(10) Uani 1 1 d . . . . .
C10 C 0.40070(5) 0.66866(5) 0.39673(11) 0.01136(18) Uani 1 1 d . . . . .
C9 C 0.39910(5) 0.73413(5) 0.40115(11) 0.01147(18) Uani 1 1 d . . . . .
C6 C 0.52978(5) 0.71758(6) 0.30201(12) 0.0143(2) Uani 1 1 d . . . . .
H6 H 0.527697 0.755586 0.247989 0.017 Uiso 1 1 calc R U . . .
C5 C 0.46985(5) 0.66686(5) 0.38851(11) 0.01222(19) Uani 1 1 d . . . . .
C8 C 0.46678(5) 0.80741(5) 0.43076(12) 0.01289(19) Uani 1 1 d . . . . .
H8A H 0.485613 0.833818 0.331916 0.015 Uiso 1 1 calc R U . . .
H8B H 0.505269 0.800035 0.477750 0.015 Uiso 1 1 calc R U . . .
C4 C 0.47338(6) 0.60982(6) 0.46356(12) 0.01384(19) Uani 1 1 d . . . . .
C3 C 0.53745(6) 0.60667(6) 0.45762(13) 0.0179(2) Uani 1 1 d . . . . .
H3 H 0.540098 0.568911 0.511386 0.021 Uiso 1 1 calc R U . . .
C1 C 0.59227(6) 0.71185(6) 0.29588(12) 0.0167(2) Uani 1 1 d . . . . .
C7 C 0.44764(6) 0.85238(6) 0.53982(12) 0.0150(2) Uani 1 1 d . . . . .
H7A H 0.429101 0.826300 0.639102 0.018 Uiso 1 1 calc R U . . .
H7B H 0.491613 0.900113 0.561087 0.018 Uiso 1 1 calc R U . . .
C2 C 0.59775(6) 0.65781(6) 0.37436(14) 0.0197(2) Uani 1 1 d . . . . .
H2 H 0.641526 0.655676 0.371494 0.024 Uiso 1 1 calc R U . . .

loop_
_atom_site_aniso_label
_atom_site_aniso_U_11
_atom_site_aniso_U_22
_atom_site_aniso_U_33
_atom_site_aniso_U_23
_atom_site_aniso_U_13
_atom_site_aniso_U_12
Cl1 0.01432(14) 0.02322(15) 0.02984(17) -0.00181(10) 0.00865(10) 0.00576(10)
C10 0.0106(4) 0.0123(4) 0.0117(4) 0.0003(3) 0.0005(3) 0.0061(4)
C9 0.0111(4) 0.0111(4) 0.0113(4) 0.0006(3) 0.0004(3) 0.0048(3)
C6 0.0126(4) 0.0151(4) 0.0144(4) -0.0020(3) 0.0005(3) 0.0063(4)
C5 0.0113(4) 0.0135(4) 0.0125(4) -0.0024(3) -0.0007(3) 0.0067(4)
C8 0.0108(4) 0.0108(4) 0.0153(4) 0.0009(3) 0.0002(3) 0.0041(3)
C4 0.0143(4) 0.0149(4) 0.0139(4) -0.0018(3) -0.0010(3) 0.0085(4)
C3 0.0173(5) 0.0199(5) 0.0208(5) -0.0024(4) -0.0028(4) 0.0125(4)
C1 0.0113(4) 0.0185(5) 0.0175(5) -0.0040(4) 0.0017(4) 0.0054(4)
C7 0.0152(4) 0.0127(4) 0.0159(5) -0.0014(3) -0.0020(4) 0.0061(4)
C2 0.0137(5) 0.0243(5) 0.0239(5) -0.0052(4) -0.0017(4) 0.0117(4)

loop_
_atom_type_symbol
_atom_type_description
_atom_type_scat_dispersion_real
_atom_type_scat_dispersion_imag
_atom_type_scat_source
C C 0.0033 0.0016 'International Tables Vol C Tables 4.2.6.8 and 6.1.1.4'
H H 0.0000 0.0000 'International Tables Vol C Tables 4.2.6.8 and 6.1.1.4'
Cl Cl 0.1484 0.1585 'International Tables Vol C Tables 4.2.6.8 and 6.1.1.4'

loop_
_geom_angle_atom_site_label_1
_geom_angle_atom_site_label_2
_geom_angle_atom_site_label_3
_geom_angle
_geom_angle_site_symmetry_1
_geom_angle_site_symmetry_3
_geom_angle_publ_flag
C9 C10 C9 120.29(10) . 3_565 ?
C9 C10 C5 122.50(9) . . ?
C9 C10 C5 117.21(9) 3_565 . ?
C10 C9 C10 119.57(10) . 2_665 ?
C10 C9 C8 122.52(9) . . ?
C10 C9 C8 117.47(9) 2_665 . ?
C1 C6 C5 119.39(10) . . ?
C1 C6 H6 120.3 . . ?
C5 C6 H6 120.3 . . ?
C6 C5 C4 119.28(9) . . ?
C6 C5 C10 122.19(9) . . ?
C4 C5 C10 118.44(9) . . ?
C9 C8 C7 109.36(8) . . ?
C9 C8 H8A 109.8 . . ?
C7 C8 H8A 109.8 . . ?
C9 C8 H8B 109.8 . . ?
C7 C8 H8B 109.8 . . ?
H8A C8 H8B 108.3 . . ?
C3 C4 C5 119.71(10) . . ?
C3 C4 C7 123.25(10) . 3_565 ?
C5 C4 C7 116.95(9) . 3_565 ?
C4 C3 C2 121.21(10) . . ?
C4 C3 H3 119.4 . . ?
C2 C3 H3 119.4 . . ?
C2 C1 C6 122.05(10) . . ?
C2 C1 Cl1 119.29(8) . . ?
C6 C1 Cl1 118.65(9) . . ?
C4 C7 C8 108.26(8) 2_665 . ?
C4 C7 H7A 110.0 2_665 . ?
C8 C7 H7A 110.0 . . ?
C4 C7 H7B 110.0 2_665 . ?
C8 C7 H7B 110.0 . . ?
H7A C7 H7B 108.4 . . ?
C1 C2 C3 118.27(10) . . ?
C1 C2 H2 120.9 . . ?
C3 C2 H2 120.9 . . ?

loop_
_geom_bond_atom_site_label_1
_geom_bond_atom_site_label_2
_geom_bond_distance
_geom_bond_site_symmetry_2
_geom_bond_publ_flag
Cl1 C1 1.7434(11) . ?
C10 C9 1.4030(13) . ?
C10 C9 1.4126(13) 3_565 ?
C10 C5 1.4844(13) . ?
C9 C8 1.5166(13) . ?
C6 C1 1.3878(14) . ?
C6 C5 1.3997(14) . ?
C6 H6 0.9500 . ?
C5 C4 1.4050(14) . ?
C8 C7 1.5314(14) . ?
C8 H8A 0.9900 . ?
C8 H8B 0.9900 . ?
C4 C3 1.3913(14) . ?
C4 C7 1.5024(14) 3_565 ?
C3 C2 1.3919(16) . ?
C3 H3 0.9500 . ?
C1 C2 1.3837(16) . ?
C7 H7A 0.9900 . ?
C7 H7B 0.9900 . ?
C2 H2 0.9500 . ?
